data_2242436
loop_
_publ_author_name
'Hall, Charlie L.'
'Potticary, Jason'
'Sparkes, Hazel A.'
'Pridmore, Natalie E.'
'Hall, Simon R.'

_publ_section_title
;
 Lamotrigine ethanol monosolvate
;
_journal_coeditor_code FY2126
_journal_issue 5
_journal_name_full 'Acta Crystallographica Section E'
_journal_page_first 678
_journal_page_last 681
_journal_paper_doi 10.1107/S2056989018005819
_journal_volume 74
_journal_year 2018
_chemical_formula_moiety 'C9 H7 Cl2 N5, C2 H6 O'
_chemical_formula_sum 'C11 H13 Cl2 N5 O'
_chemical_formula_weight 302.16
_chemical_name_common 'lamotrigine ethanolate'
_space_group_crystal_system monoclinic
_space_group_IT_number 15
_space_group_name_Hall '-C 2yc'
_space_group_name_H-M_alt 'C 1 2/c 1'
_symmetry_space_group_name_Hall '-C 2yc'
_symmetry_space_group_name_H-M 'C 1 2/c 1'
_atom_sites_solution_hydrogens geom
_atom_sites_solution_primary dual
_audit_creation_method
;
Olex2 1.2
(compiled 2017.08.10 svn.r3458 for OlexSys, GUI svn.r5381)
;
_cell_angle_alpha 90
_cell_angle_beta 118.808(4)
_cell_angle_gamma 90
_cell_formula_units_Z 8
_cell_length_a 21.2458(15)
_cell_length_b 10.2320(8)
_cell_length_c 14.8428(11)
_cell_measurement_reflns_used 7221
_cell_measurement_temperature 100(2)
_cell_measurement_theta_max 26.41
_cell_measurement_theta_min 2.19
_cell_volume 2827.3(4)
_computing_cell_refinement
;
SAINT (Bruker, 2015)
;
_computing_data_collection
;
APEX2 (Bruker, 2015)
;
_computing_data_reduction
;
SAINT (Bruker, 2015)
;
_computing_molecular_graphics
;
<i>Olex2</i> (Dolomanov <i>et al.</i>,  2009)
;
_computing_publication_material
;
<i>Olex2</i> (Dolomanov <i>et al.</i>,  2009)
;
_computing_structure_refinement
;
SHELXL (Sheldrick, 2015b)
;
_computing_structure_solution
;
SHELXT (Sheldrick, 2015a)
;
_diffrn_ambient_temperature 100(2)
_diffrn_measured_fraction_theta_full 1.000
_diffrn_measured_fraction_theta_max 0.992
_diffrn_measurement_device 'Bruker Apex II kappa CCD area detector'
_diffrn_measurement_device_type 'Bruker APEXII CCD'
_diffrn_measurement_method '\f and \w scans'
_diffrn_radiation_monochromator graphite
_diffrn_radiation_type MoK\a
_diffrn_radiation_wavelength 0.71073
_diffrn_reflns_av_R_equivalents 0.0530
_diffrn_reflns_limit_h_max 26
_diffrn_reflns_limit_h_min -26
_diffrn_reflns_limit_k_max 12
_diffrn_reflns_limit_k_min -12
_diffrn_reflns_limit_l_max 18
_diffrn_reflns_limit_l_min -18
_diffrn_reflns_number 21376
_diffrn_reflns_theta_full 25.242
_diffrn_reflns_theta_max 26.569
_diffrn_reflns_theta_min 2.188
_diffrn_standards_number 0
_exptl_absorpt_coefficient_mu 0.459
_exptl_absorpt_correction_T_max 0.7454
_exptl_absorpt_correction_T_min 0.6019
_exptl_absorpt_correction_type multi-scan
_exptl_absorpt_process_details
;
(SADABS; Bruker, 2015)
;
_exptl_crystal_colour colourless
_exptl_crystal_density_diffrn 1.420
_exptl_crystal_description block
_exptl_crystal_F_000 1248
_exptl_crystal_size_max 0.392
_exptl_crystal_size_mid 0.25
_exptl_crystal_size_min 0.129
_refine_diff_density_max 0.618
_refine_diff_density_min -0.866
_refine_ls_extinction_method none
_refine_ls_goodness_of_fit_ref 1.411
_refine_ls_hydrogen_treatment constr
_refine_ls_matrix_type full
_refine_ls_number_parameters 193
_refine_ls_number_reflns 2925
_refine_ls_number_restraints 48
_refine_ls_restrained_S_all 1.402
_refine_ls_R_factor_all 0.1041
_refine_ls_R_factor_gt 0.0979
_refine_ls_shift/su_max 0.000
_refine_ls_shift/su_mean 0.000
_refine_ls_structure_factor_coef Fsqd
_refine_ls_weighting_details 'w=1/[\s^2^(Fo^2^)+59.8676P] where P=(Fo^2^+2Fc^2^)/3'
_refine_ls_weighting_scheme calc
_refine_ls_wR_factor_gt 0.2318
_refine_ls_wR_factor_ref 0.2340
_reflns_number_gt 2634
_reflns_number_total 2925
_reflns_threshold_expression 'I > 2\s(I)'
_cod_data_source_file fy2126sup1.cif
_cod_data_source_block I
_cod_database_code 2242436
_cod_database_fobs_code 2242436
_shelx_space_group_comment
;
The symmetry employed for this shelxl refinement is uniquely defined
by the following loop, which should always be used as a source of
symmetry information in preference to the above space-group names.
They are only intended as comments.
;
_shelx_estimated_absorpt_t_min 0.841
_shelx_estimated_absorpt_t_max 0.943

loop_
_space_group_symop_operation_xyz
'x, y, z'
'-x, y, -z+1/2'
'x+1/2, y+1/2, z'
'-x+1/2, y+1/2, -z+1/2'
'-x, -y, -z'
'x, -y, z-1/2'
'-x+1/2, -y+1/2, -z'
'x+1/2, -y+1/2, z-1/2'

loop_
_atom_site_type_symbol
_atom_site_label
_atom_site_fract_x
_atom_site_fract_y
_atom_site_fract_z
_atom_site_U_iso_or_equiv
_atom_site_adp_type
_atom_site_calc_flag
_atom_site_occupancy
_atom_site_disorder_assembly
_atom_site_disorder_group
Cl Cl1 0.16117(9) 0.41684(18) 0.10486(12) 0.0254(4) Uani d 1 . .
Cl Cl2 0.06655(8) 0.37527(18) 0.21033(13) 0.0256(4) Uani d 1 . .
O O1 0.4106(2) 0.2925(5) 0.4111(3) 0.0192(10) Uani d 1 . .
H H1A 0.397808 0.357810 0.371958 0.029 Uiso calc 0.484(14) A 1
H H1B 0.398027 0.358121 0.372284 0.029 Uiso calc 0.516(14) A 2
N N3 0.3251(3) 0.6534(5) 0.1015(4) 0.0136(10) Uani d 1 . .
N N4 0.2195(3) 0.7095(5) 0.0967(4) 0.0145(11) Uani d 1 . .
H H4A 0.208617 0.757236 0.041803 0.017 Uiso calc 1 . .
H H4B 0.189512 0.705023 0.121767 0.017 Uiso calc 1 . .
N N1 0.3666(3) 0.5147(6) 0.2792(4) 0.0177(11) Uani d 1 . .
N N2 0.4130(3) 0.5288(6) 0.2425(4) 0.0185(12) Uani d 1 . .
N N5 0.4347(3) 0.6032(7) 0.1152(4) 0.0293(15) Uani d 1 . .
H H5A 0.422053 0.646160 0.057650 0.035 Uiso calc 1 . .
H H5B 0.477226 0.565850 0.147585 0.035 Uiso calc 1 . .
C C6 0.2549(3) 0.5427(6) 0.2790(4) 0.0144(12) Uani d 1 . .
C C8 0.2808(3) 0.6445(6) 0.1415(4) 0.0133(12) Uani d 1 . .
C C7 0.3022(3) 0.5648(6) 0.2321(4) 0.0142(12) Uani d 1 . .
C C4 0.2351(4) 0.5649(7) 0.4253(5) 0.0191(13) Uani d 1 . .
H H4 0.251372 0.593442 0.493888 0.023 Uiso calc 1 . .
C C3 0.1697(3) 0.5029(7) 0.3727(5) 0.0193(14) Uani d 1 . .
H H3 0.140279 0.491009 0.404086 0.023 Uiso calc 1 . .
C C2 0.1470(3) 0.4581(7) 0.2738(5) 0.0176(13) Uani d 1 . .
C C9 0.3894(3) 0.5948(7) 0.1536(5) 0.0189(13) Uani d 1 . .
C C5 0.2772(3) 0.5859(7) 0.3788(5) 0.0188(13) Uani d 1 . .
H H5 0.321851 0.630185 0.415469 0.023 Uiso calc 1 . .
C C1 0.1893(3) 0.4782(6) 0.2273(5) 0.0152(12) Uani d 1 . .
C C10B 0.4570(8) 0.2138(16) 0.3909(13) 0.024(3) Uani d 0.484(14) A 1
H H10A 0.435281 0.197369 0.316042 0.029 Uiso calc 0.484(14) A 1
H H10B 0.464411 0.128524 0.426119 0.029 Uiso calc 0.484(14) A 1
C C11B 0.5275(8) 0.2819(16) 0.4283(14) 0.030(4) Uani d 0.484(14) A 1
H H11A 0.519935 0.365998 0.393000 0.045 Uiso calc 0.484(14) A 1
H H11B 0.559689 0.227634 0.414026 0.045 Uiso calc 0.484(14) A 1
H H11C 0.549146 0.296685 0.502588 0.045 Uiso calc 0.484(14) A 1
C C10A 0.4866(8) 0.2617(17) 0.4439(12) 0.030(3) Uani d 0.516(14) A 2
H H10C 0.500914 0.183860 0.489087 0.036 Uiso calc 0.516(14) A 2
H H10D 0.516983 0.335764 0.484496 0.036 Uiso calc 0.516(14) A 2
C C11A 0.5000(8) 0.2356(15) 0.3545(12) 0.030(3) Uani d 0.516(14) A 2
H H11D 0.466604 0.168389 0.310075 0.045 Uiso calc 0.516(14) A 2
H H11E 0.549503 0.205101 0.380438 0.045 Uiso calc 0.516(14) A 2
H H11F 0.492715 0.316205 0.315082 0.045 Uiso calc 0.516(14) A 2

loop_
_atom_site_aniso_label
_atom_site_aniso_U_11
_atom_site_aniso_U_22
_atom_site_aniso_U_33
_atom_site_aniso_U_12
_atom_site_aniso_U_13
_atom_site_aniso_U_23
Cl1 0.0342(9) 0.0289(9) 0.0201(8) -0.0150(7) 0.0189(7) -0.0098(7)
Cl2 0.0144(7) 0.0370(10) 0.0260(8) -0.0077(7) 0.0102(6) 0.0040(7)
O1 0.017(2) 0.024(2) 0.020(2) 0.0066(18) 0.0105(18) 0.0100(19)
N3 0.010(2) 0.018(3) 0.011(2) 0.003(2) 0.004(2) 0.004(2)
N4 0.011(2) 0.020(3) 0.012(2) 0.005(2) 0.006(2) 0.007(2)
N1 0.016(3) 0.023(3) 0.016(3) 0.001(2) 0.010(2) 0.003(2)
N2 0.010(2) 0.031(3) 0.015(3) 0.006(2) 0.007(2) 0.008(2)
N5 0.017(3) 0.056(4) 0.019(3) 0.017(3) 0.012(2) 0.018(3)
C6 0.015(3) 0.016(3) 0.013(3) 0.005(2) 0.008(2) 0.004(2)
C8 0.014(3) 0.015(3) 0.012(3) 0.000(2) 0.007(2) -0.001(2)
C7 0.009(3) 0.019(3) 0.014(3) 0.000(2) 0.006(2) 0.000(2)
C4 0.025(3) 0.020(3) 0.013(3) 0.003(3) 0.010(3) 0.003(3)
C3 0.021(3) 0.022(3) 0.023(3) 0.009(3) 0.018(3) 0.009(3)
C2 0.014(3) 0.021(3) 0.019(3) -0.001(3) 0.009(3) 0.002(3)
C9 0.015(3) 0.027(4) 0.017(3) 0.008(3) 0.010(2) 0.008(3)
C5 0.015(3) 0.024(3) 0.015(3) 0.002(3) 0.006(2) 0.004(3)
C1 0.019(3) 0.015(3) 0.012(3) 0.003(2) 0.009(2) 0.002(2)
C10B 0.020(5) 0.026(5) 0.028(5) 0.006(5) 0.013(4) 0.005(5)
C11B 0.020(7) 0.028(7) 0.044(8) 0.008(6) 0.017(6) 0.015(6)
C10A 0.017(5) 0.039(6) 0.031(5) 0.007(5) 0.011(4) 0.013(5)
C11A 0.030(6) 0.027(7) 0.040(7) 0.009(6) 0.021(6) 0.008(6)

loop_
_atom_type_symbol
_atom_type_description
_atom_type_scat_dispersion_real
_atom_type_scat_dispersion_imag
_atom_type_scat_source
C C 0.0033 0.0016 'International Tables Vol C Tables 4.2.6.8 and 6.1.1.4'
H H 0.0000 0.0000 'International Tables Vol C Tables 4.2.6.8 and 6.1.1.4'
Cl Cl 0.1484 0.1585 'International Tables Vol C Tables 4.2.6.8 and 6.1.1.4'
N N 0.0061 0.0033 'International Tables Vol C Tables 4.2.6.8 and 6.1.1.4'
O O 0.0106 0.0060 'International Tables Vol C Tables 4.2.6.8 and 6.1.1.4'

loop_
_geom_angle_atom_site_label_1
_geom_angle_atom_site_label_2
_geom_angle_atom_site_label_3
_geom_angle
C10B O1 H1A 109.5
C10A O1 H1B 109.5
C8 N3 C9 116.9(5)
H4A N4 H4B 120.0
C8 N4 H4A 120.0
C8 N4 H4B 120.0
C7 N1 N2 121.7(5)
N1 N2 C9 116.9(5)
H5A N5 H5B 120.0
C9 N5 H5A 120.0
C9 N5 H5B 120.0
C5 C6 C7 119.2(6)
C1 C6 C7 122.4(5)
C1 C6 C5 118.3(6)
N3 C8 C7 118.6(5)
N4 C8 N3 118.5(5)
N4 C8 C7 122.9(5)
N1 C7 C6 117.3(5)
N1 C7 C8 119.9(5)
C8 C7 C6 122.7(5)
C3 C4 H4 119.8
C3 C4 C5 120.5(6)
C5 C4 H4 119.8
C4 C3 H3 120.2
C4 C3 C2 119.6(6)
C2 C3 H3 120.2
C3 C2 Cl2 119.3(5)
C3 C2 C1 120.0(6)
C1 C2 Cl2 120.7(5)
N3 C9 N2 125.6(5)
N5 C9 N3 117.9(6)
N5 C9 N2 116.5(6)
C6 C5 H5 119.7
C4 C5 C6 120.6(6)
C4 C5 H5 119.7
C6 C1 Cl1 119.8(5)
C2 C1 Cl1 119.2(5)
C2 C1 C6 120.9(6)
O1 C10B H10A 109.8
O1 C10B H10B 109.8
O1 C10B C11B 109.3(13)
H10A C10B H10B 108.3
C11B C10B H10A 109.8
C11B C10B H10B 109.8
C10B C11B H11A 109.5
C10B C11B H11B 109.5
C10B C11B H11C 109.5
H11A C11B H11B 109.5
H11A C11B H11C 109.5
H11B C11B H11C 109.5
O1 C10A H10C 109.0
O1 C10A H10D 109.0
O1 C10A C11A 112.8(12)
H10C C10A H10D 107.8
C11A C10A H10C 109.0
C11A C10A H10D 109.0
C10A C11A H11D 109.5
C10A C11A H11E 109.5
C10A C11A H11F 109.5
H11D C11A H11E 109.5
H11D C11A H11F 109.5
H11E C11A H11F 109.5

loop_
_geom_bond_atom_site_label_1
_geom_bond_atom_site_label_2
_geom_bond_distance
Cl1 C1 1.735(6)
Cl2 C2 1.725(6)
O1 H1A 0.8400
O1 H1B 0.8400
O1 C10B 1.413(15)
O1 C10A 1.477(14)
N3 C8 1.335(7)
N3 C9 1.344(8)
N4 H4A 0.8800
N4 H4B 0.8800
N4 C8 1.322(8)
N1 N2 1.345(7)
N1 C7 1.304(8)
N2 C9 1.346(8)
N5 H5A 0.8800
N5 H5B 0.8800
N5 C9 1.336(8)
C6 C7 1.490(8)
C6 C5 1.392(9)
C6 C1 1.391(9)
C8 C7 1.446(8)
C4 H4 0.9500
C4 C3 1.377(9)
C4 C5 1.386(9)
C3 H3 0.9500
C3 C2 1.384(9)
C2 C1 1.387(8)
C5 H5 0.9500
C10B H10A 0.9900
C10B H10B 0.9900
C10B C11B 1.50(2)
C11B H11A 0.9800
C11B H11B 0.9800
C11B H11C 0.9800
C10A H10C 0.9900
C10A H10D 0.9900
C10A C11A 1.51(2)
C11A H11D 0.9800
C11A H11E 0.9800
C11A H11F 0.9800

loop_
_geom_hbond_atom_site_label_D
_geom_hbond_atom_site_label_H
_geom_hbond_atom_site_label_A
_geom_hbond_site_symmetry_A
_geom_hbond_distance_DH
_geom_hbond_distance_HA
_geom_hbond_distance_DA
_geom_hbond_angle_DHA
_geom_hbond_publ_flag
O1 H1A N1 . 0.84 2.01 2.848(7) 179.4 yes
N4 H4A N3 7_565 0.88 2.10 2.972(7) 171.6 yes
N4 H4B O1 4 0.88 2.14 2.841(7) 136.5 yes
N5 H5A O1 6_565 0.88 2.16 3.014(7) 162.9 yes
N5 H5B N2 2_655 0.88 2.14 2.987(8) 161.4 yes
